data_1544685
loop_
_publ_author_name
'Sadanaga, R.'
'Sueno, S.'

_publ_section_title
;
 X-ray study of the alpha-beta transition of Ag2S
;
_journal_name_full 'Mineralogical Journal'
_journal_page_first 124
_journal_page_last 148
_journal_volume 5
_journal_year 1967
_chemical_formula_sum 'Ag2 S'
_chemical_name_common Ag2S
_chemical_name_mineral 'Ag2S alpha'
_space_group_IT_number 14
_space_group_name_H-M_alt 'P 1 21/c 1'
_symmetry_space_group_name_Hall '-P 2ybc'
_symmetry_space_group_name_H-M 'P 1 21/c 1'
_cell_angle_alpha 90
_cell_angle_beta 125.50000
_cell_angle_gamma 90
_cell_formula_units_Z 4
_cell_length_a 4.23100
_cell_length_b 6.93000
_cell_length_c 9.52600
_cell_volume 227.391
_cod_data_source_file Ag2S.cif
_cod_data_source_block Ag2S-alpha
_cod_database_code 1544685

loop_
_space_group_symop_operation_xyz
'x, y, z'
'-x, -y, -z'
'-x, y+1/2, -z+1/2'
'x, -y+1/2, z+1/2'

loop_
_atom_site_label
_atom_site_occupancy
_atom_site_fract_x
_atom_site_fract_y
_atom_site_fract_z
_atom_site_adp_type
_atom_site_B_iso_or_equiv
_atom_site_type_symbol
Ag1 1.0 0.0712(11) 0.0169(8) 0.3075(5) Biso 4.270000 Ag
Ag2 1.0 0.7259(9) 0.3213(8) 0.4362(4) Biso 3.650000 Ag
S 1.0 0.500(3) 0.238(2) 0.1306(11) Biso 1.960000 S
